data_7702989
loop_
_publ_author_name
'Polgar, Alexander M.'
'Franzke, Yannick J.'
'Lebedkin, Sergei'
'Weigend, Florian'
'Corrigan, John F.'

_publ_section_title
;
 Preparation and luminescence properties of a M<sub>16</sub>
 heterometallic coinage metal chalcogenide cluster.
;
_journal_issue 3
_journal_name_full 'Dalton transactions (Cambridge, England : 2003)'
_journal_page_first 593
_journal_page_last 597
_journal_paper_doi 10.1039/c9dt02669j
_journal_volume 49
_journal_year 2020
_chemical_formula_sum 'C174 H240 Au6 Cu10 N12 O3 S8'
_chemical_formula_weight 4621.44
_space_group_crystal_system trigonal
_space_group_IT_number 167
_space_group_name_Hall '-R 3 2"c'
_space_group_name_H-M_alt 'R -3 c :H'
_atom_sites_solution_hydrogens geom
_atom_sites_solution_primary dual
_atom_sites_solution_secondary difmap
_audit_creation_method SHELXL-2016/6
_audit_update_record
;
2019-12-03 deposited with the CCDC.	2019-12-10 downloaded from the CCDC.
;
_cell_angle_alpha 90
_cell_angle_beta 90
_cell_angle_gamma 120
_cell_formula_units_Z 6
_cell_length_a 28.6657(8)
_cell_length_b 28.6657(8)
_cell_length_c 52.375(2)
_cell_measurement_reflns_used 9829
_cell_measurement_temperature 110
_cell_measurement_theta_max 64.27
_cell_measurement_theta_min 3.08
_cell_volume 37272(2)
_computing_cell_refinement SAINT
_computing_data_collection Apex3
_computing_data_reduction SAINT
_computing_molecular_graphics NRCVAX
_computing_publication_material cif2tables.py
_computing_structure_refinement SHELXL
_computing_structure_solution SHELXT
_diffrn_ambient_temperature 110
_diffrn_detector 'CCD plate'
_diffrn_detector_type 'Bruker Apex2'
_diffrn_measured_fraction_theta_full 0.993
_diffrn_measured_fraction_theta_max 0.993
_diffrn_measurement_device '\k-geometry diffractometer'
_diffrn_measurement_device_type 'Bruker Kappa Axis Apex2'
_diffrn_measurement_method 'phi and omega scans'
_diffrn_radiation_type CuK\a
_diffrn_radiation_wavelength 1.54178
_diffrn_reflns_av_R_equivalents 0.1361
_diffrn_reflns_av_unetI/netI 0.0399
_diffrn_reflns_Laue_measured_fraction_full 0.993
_diffrn_reflns_Laue_measured_fraction_max 0.993
_diffrn_reflns_limit_h_max 33
_diffrn_reflns_limit_h_min -33
_diffrn_reflns_limit_k_max 21
_diffrn_reflns_limit_k_min -33
_diffrn_reflns_limit_l_max 60
_diffrn_reflns_limit_l_min -61
_diffrn_reflns_number 118487
_diffrn_reflns_point_group_measured_fraction_full 0.993
_diffrn_reflns_point_group_measured_fraction_max 0.993
_diffrn_reflns_theta_full 65.616
_diffrn_reflns_theta_max 65.616
_diffrn_reflns_theta_min 3.083
_diffrn_source 'sealed tube'
_exptl_absorpt_coefficient_mu 8.285
_exptl_absorpt_correction_T_max 0.7527
_exptl_absorpt_correction_T_min 0.625
_exptl_absorpt_correction_type multi-scan
_exptl_absorpt_process_details SADABS
_exptl_crystal_colour colourless
_exptl_crystal_density_diffrn 1.235
_exptl_crystal_description prism
_exptl_crystal_F_000 13704
_exptl_crystal_size_max 0.114
_exptl_crystal_size_mid 0.087
_exptl_crystal_size_min 0.079
_refine_diff_density_max 0.878
_refine_diff_density_min -1.313
_refine_diff_density_rms 0.095
_refine_ls_extinction_method none
_refine_ls_goodness_of_fit_ref 1.035
_refine_ls_hydrogen_treatment constr
_refine_ls_matrix_type full
_refine_ls_number_parameters 327
_refine_ls_number_reflns 7124
_refine_ls_number_restraints 9
_refine_ls_restrained_S_all 1.034
_refine_ls_R_factor_all 0.0696
_refine_ls_R_factor_gt 0.0403
_refine_ls_shift/su_max 0.003
_refine_ls_shift/su_mean 0.000
_refine_ls_structure_factor_coef Fsqd
_refine_ls_weighting_details 'w=1/[\s^2^(Fo^2^)+(0.0515P)^2^+208.0115P] where P=(Fo^2^+2Fc^2^)/3'
_refine_ls_weighting_scheme calc
_refine_ls_wR_factor_gt 0.0972
_refine_ls_wR_factor_ref 0.1117
_reflns_Friedel_coverage 0.000
_reflns_number_gt 5050
_reflns_number_total 7124
_reflns_threshold_expression 'I > 2\s(I)'
_cod_data_source_file c9dt02669j2.cif
_cod_data_source_block n17097_sq
_cod_depositor_comments 'Adding full bibliography for 7702989.cif.'
_cod_original_cell_volume 37271(3)
_cod_database_code 7702989
_shelx_shelxl_version_number 2016/6
_shelx_space_group_comment
;
The symmetry employed for this shelxl refinement is uniquely defined
by the following loop, which should always be used as a source of
symmetry information in preference to the above space-group names.
They are only intended as comments.
;
_shelx_estimated_absorpt_t_min 0.452
_shelx_estimated_absorpt_t_max 0.561

loop_
_space_group_symop_operation_xyz
'x, y, z'
'-y, x-y, z'
'-x+y, -x, z'
'y, x, -z+1/2'
'x-y, -y, -z+1/2'
'-x, -x+y, -z+1/2'
'x+2/3, y+1/3, z+1/3'
'-y+2/3, x-y+1/3, z+1/3'
'-x+y+2/3, -x+1/3, z+1/3'
'y+2/3, x+1/3, -z+5/6'
'x-y+2/3, -y+1/3, -z+5/6'
'-x+2/3, -x+y+1/3, -z+5/6'
'x+1/3, y+2/3, z+2/3'
'-y+1/3, x-y+2/3, z+2/3'
'-x+y+1/3, -x+2/3, z+2/3'
'y+1/3, x+2/3, -z+7/6'
'x-y+1/3, -y+2/3, -z+7/6'
'-x+1/3, -x+y+2/3, -z+7/6'
'-x, -y, -z'
'y, -x+y, -z'
'x-y, x, -z'
'-y, -x, z-1/2'
'-x+y, y, z-1/2'
'x, x-y, z-1/2'
'-x+2/3, -y+1/3, -z+1/3'
'y+2/3, -x+y+1/3, -z+1/3'
'x-y+2/3, x+1/3, -z+1/3'
'-y+2/3, -x+1/3, z-1/6'
'-x+y+2/3, y+1/3, z-1/6'
'x+2/3, x-y+1/3, z-1/6'
'-x+1/3, -y+2/3, -z+2/3'
'y+1/3, -x+y+2/3, -z+2/3'
'x-y+1/3, x+2/3, -z+2/3'
'-y+1/3, -x+2/3, z+1/6'
'-x+y+1/3, y+2/3, z+1/6'
'x+1/3, x-y+2/3, z+1/6'

loop_
_atom_site_label
_atom_site_type_symbol
_atom_site_fract_x
_atom_site_fract_y
_atom_site_fract_z
_atom_site_U_iso_or_equiv
_atom_site_adp_type
_atom_site_occupancy
_atom_site_site_symmetry_order
_atom_site_calc_flag
_atom_site_refinement_flags_posn
_atom_site_refinement_flags_adp
_atom_site_refinement_flags_occupancy
_atom_site_disorder_assembly
_atom_site_disorder_group
Au1 Au 0.50347(2) 0.14614(2) 0.52961(2) 0.05268(11) Uani 1 1 d . . . . .
Cu1 Cu 0.53082(4) 0.19748(4) 0.583333 0.0516(3) Uani 1 2 d S T P . .
Cu2 Cu 0.61523(3) 0.24924(3) 0.55167(2) 0.0489(2) Uani 1 1 d . . . . .
Cu3 Cu 0.666667 0.333333 0.583333 0.0457(5) Uani 1 6 d S T P . .
S1 S 0.56839(6) 0.16369(6) 0.55945(3) 0.0525(4) Uani 1 1 d . . . . .
S2 S 0.666667 0.333333 0.54123(6) 0.0493(6) Uani 1 3 d S T P . .
N1 N 0.4235(2) 0.1624(2) 0.50045(13) 0.0655(16) Uani 1 1 d . . . . .
N2 N 0.4227(2) 0.0925(2) 0.48564(13) 0.0697(17) Uani 1 1 d . . . . .
C1 C 0.4461(3) 0.1313(3) 0.50352(15) 0.0616(18) Uani 1 1 d . . . . .
C2 C 0.3863(3) 0.1430(3) 0.48091(18) 0.083(3) Uani 1 1 d . . . . .
H2 H 0.364943 0.157725 0.475241 0.099 Uiso 1 1 calc R U . . .
C3 C 0.3859(3) 0.0994(3) 0.47139(18) 0.083(3) Uani 1 1 d . . . . .
H3 H 0.364632 0.077555 0.457612 0.100 Uiso 1 1 calc R U . . .
C4 C 0.4388(3) 0.2098(3) 0.51562(16) 0.066(2) Uani 1 1 d . . . . .
C5 C 0.4843(3) 0.2583(3) 0.50749(15) 0.0618(19) Uani 1 1 d . . . . .
C6 C 0.5008(3) 0.3020(3) 0.52344(16) 0.066(2) Uani 1 1 d . . . . .
H6 H 0.531421 0.335306 0.518841 0.079 Uiso 1 1 calc R U . . .
C7 C 0.4742(3) 0.2988(3) 0.54589(19) 0.073(2) Uani 1 1 d . . . . .
H7 H 0.486190 0.329715 0.556419 0.087 Uiso 1 1 calc R U . . .
C8 C 0.4298(3) 0.2503(3) 0.55302(17) 0.075(2) Uani 1 1 d . . . . .
H8 H 0.412030 0.248035 0.568663 0.090 Uiso 1 1 calc R U . . .
C9 C 0.4108(3) 0.2046(3) 0.53759(17) 0.070(2) Uani 1 1 d . . . . .
C10 C 0.5133(3) 0.2616(3) 0.48276(16) 0.071(2) Uani 1 1 d . . . . .
H10 H 0.506704 0.224474 0.479281 0.086 Uiso 1 1 calc R U . . .
C11 C 0.5728(3) 0.2975(4) 0.48399(18) 0.091(3) Uani 1 1 d . . . . .
H11A H 0.588811 0.296546 0.467598 0.137 Uiso 1 1 calc R U . . .
H11B H 0.587541 0.285042 0.497563 0.137 Uiso 1 1 calc R U . . .
H11C H 0.581265 0.334419 0.487631 0.137 Uiso 1 1 calc R U . . .
C12 C 0.4888(4) 0.2764(4) 0.4602(2) 0.105(3) Uani 1 1 d . . . . .
H12A H 0.506013 0.274892 0.444300 0.157 Uiso 1 1 calc R U . . .
H12B H 0.494832 0.312865 0.462659 0.157 Uiso 1 1 calc R U . . .
H12C H 0.450056 0.250780 0.459322 0.157 Uiso 1 1 calc R U . . .
C13 C 0.3622(3) 0.1514(4) 0.5456(2) 0.086(3) Uani 1 1 d . . . . .
H13 H 0.355323 0.124753 0.531749 0.104 Uiso 1 1 calc R U . . .
C14 C 0.3730(4) 0.1296(4) 0.56990(19) 0.100(3) Uani 1 1 d . . . . .
H14A H 0.342139 0.093870 0.573589 0.150 Uiso 1 1 calc R U . . .
H14B H 0.378310 0.153981 0.584107 0.150 Uiso 1 1 calc R U . . .
H14C H 0.405372 0.126682 0.567684 0.150 Uiso 1 1 calc R U . . .
C15 C 0.3122(4) 0.1564(5) 0.5479(3) 0.186(7) Uani 1 1 d . . . . .
H15A H 0.303899 0.166254 0.531293 0.279 Uiso 1 1 calc R U . . .
H15B H 0.318524 0.184384 0.560457 0.279 Uiso 1 1 calc R U . . .
H15C H 0.281792 0.121944 0.553486 0.279 Uiso 1 1 calc R U . . .
C16 C 0.4355(3) 0.0503(3) 0.48096(16) 0.068(2) Uani 1 1 d . . . . .
C17 C 0.4816(3) 0.0637(3) 0.46647(19) 0.083(3) Uani 1 1 d . . . . .
C18 C 0.4907(4) 0.0208(4) 0.4617(2) 0.092(3) Uani 1 1 d . . . . .
H18 H 0.521849 0.027602 0.452294 0.111 Uiso 1 1 calc R U . . .
C19 C 0.4567(4) -0.0300(4) 0.4699(2) 0.098(3) Uani 1 1 d . . . . .
H19 H 0.463776 -0.058112 0.465544 0.117 Uiso 1 1 calc R U . . .
C20 C 0.4125(4) -0.0416(3) 0.4842(2) 0.092(3) Uani 1 1 d . . . . .
H20 H 0.389851 -0.077243 0.490235 0.111 Uiso 1 1 calc R U . . .
C21 C 0.4001(3) -0.0011(3) 0.49027(18) 0.077(2) Uani 1 1 d . . . . .
C22 C 0.5185(4) 0.1199(4) 0.4566(2) 0.098(3) Uani 1 1 d . . . . .
H22 H 0.508240 0.142999 0.466773 0.118 Uiso 1 1 calc R U . . .
C23 C 0.5095(7) 0.1290(6) 0.4309(3) 0.208(9) Uani 1 1 d . . . . .
H23A H 0.523320 0.111651 0.419465 0.312 Uiso 1 1 calc R U . . .
H23B H 0.528304 0.167811 0.427544 0.312 Uiso 1 1 calc R U . . .
H23C H 0.470839 0.113795 0.428039 0.312 Uiso 1 1 calc R U . . .
C24 C 0.5736(5) 0.1404(6) 0.4625(3) 0.207(9) Uani 1 1 d . . . . .
H24A H 0.587435 0.121018 0.452576 0.311 Uiso 1 1 calc R U . . .
H24B H 0.577346 0.135620 0.480774 0.311 Uiso 1 1 calc R U . . .
H24C H 0.594014 0.178859 0.458274 0.311 Uiso 1 1 calc R U . . .
C25 C 0.3543(4) -0.0116(3) 0.50773(19) 0.087(3) Uani 1 1 d . . . . .
H25 H 0.344264 0.016463 0.504043 0.105 Uiso 1 1 calc R U . . .
C26 C 0.3036(4) -0.0671(4) 0.5032(2) 0.114(4) Uani 1 1 d . . . . .
H26A H 0.294732 -0.071484 0.484925 0.171 Uiso 1 1 calc R U . . .
H26B H 0.273314 -0.069242 0.512860 0.171 Uiso 1 1 calc R U . . .
H26C H 0.310497 -0.095648 0.508803 0.171 Uiso 1 1 calc R U . . .
C27 C 0.3719(4) -0.0050(4) 0.5358(2) 0.116(4) Uani 1 1 d . . . . .
H27A H 0.385942 -0.029212 0.539579 0.174 Uiso 1 1 calc R U . . .
H27B H 0.340963 -0.013956 0.546810 0.174 Uiso 1 1 calc R U . . .
H27C H 0.400150 0.032331 0.538866 0.174 Uiso 1 1 calc R U . . .
O1S O 0.3249(5) 0.0302(4) 0.4192(3) 0.079(3) Uiso 0.5 1 d D . P A -1
C1S C 0.3739(7) 0.0456(6) 0.4053(4) 0.098(6) Uiso 0.5 1 d D . P A -1
H1SA H 0.403442 0.080726 0.411375 0.118 Uiso 0.5 1 calc R U P A -1
H1SB H 0.368587 0.048226 0.386785 0.118 Uiso 0.5 1 calc R U P A -1
C2S C 0.3865(8) 0.0006(9) 0.4107(6) 0.168(13) Uiso 0.5 1 d D . P A -1
H2SA H 0.405848 0.006495 0.427090 0.202 Uiso 0.5 1 calc R U P A -1
H2SB H 0.408206 -0.002522 0.396790 0.202 Uiso 0.5 1 calc R U P A -1
C3S C 0.3301(8) -0.0489(5) 0.4118(4) 0.086(5) Uiso 0.5 1 d D . P A -1
H3SA H 0.330001 -0.078903 0.421243 0.103 Uiso 0.5 1 calc R U P A -1
H3SB H 0.314917 -0.061327 0.394566 0.103 Uiso 0.5 1 calc R U P A -1
C4S C 0.2995(7) -0.0262(7) 0.4265(4) 0.092(6) Uiso 0.5 1 d D . P A -1
H4SA H 0.260962 -0.045408 0.421641 0.111 Uiso 0.5 1 calc R U P A -1
H4SB H 0.302427 -0.029767 0.445099 0.111 Uiso 0.5 1 calc R U P A -1

loop_
_atom_site_aniso_label
_atom_site_aniso_U_11
_atom_site_aniso_U_22
_atom_site_aniso_U_33
_atom_site_aniso_U_23
_atom_site_aniso_U_13
_atom_site_aniso_U_12
Au1 0.04787(17) 0.03866(15) 0.0704(2) -0.00918(13) -0.00872(13) 0.02081(12)
Cu1 0.0424(5) 0.0424(5) 0.0674(9) -0.0010(3) 0.0010(3) 0.0193(6)
Cu2 0.0421(5) 0.0413(5) 0.0620(6) -0.0041(4) -0.0025(4) 0.0198(4)
Cu3 0.0421(7) 0.0421(7) 0.0531(13) 0.000 0.000 0.0210(3)
S1 0.0467(8) 0.0428(8) 0.0683(11) -0.0069(8) -0.0075(8) 0.0225(7)
S2 0.0461(9) 0.0461(9) 0.0558(17) 0.000 0.000 0.0230(4)
N1 0.061(4) 0.050(3) 0.086(5) -0.022(3) -0.020(3) 0.028(3)
N2 0.059(4) 0.048(3) 0.100(5) -0.021(3) -0.020(3) 0.026(3)
C1 0.059(4) 0.045(4) 0.078(5) -0.009(4) -0.006(4) 0.025(3)
C2 0.080(5) 0.062(5) 0.110(7) -0.029(5) -0.055(5) 0.038(4)
C3 0.076(5) 0.068(5) 0.113(7) -0.038(5) -0.050(5) 0.041(4)
C4 0.058(4) 0.063(5) 0.088(6) -0.019(4) -0.026(4) 0.038(4)
C5 0.064(4) 0.054(4) 0.078(5) -0.007(4) -0.024(4) 0.038(4)
C6 0.069(5) 0.049(4) 0.089(6) -0.009(4) -0.017(4) 0.037(4)
C7 0.069(5) 0.050(4) 0.108(7) -0.026(4) -0.033(5) 0.037(4)
C8 0.065(5) 0.077(5) 0.087(6) -0.016(5) -0.016(4) 0.039(4)
C9 0.056(4) 0.047(4) 0.103(6) -0.022(4) -0.026(4) 0.024(3)
C10 0.075(5) 0.057(4) 0.079(5) -0.014(4) -0.023(4) 0.031(4)
C11 0.079(6) 0.114(7) 0.084(6) -0.001(6) -0.014(5) 0.051(6)
C12 0.097(7) 0.108(8) 0.107(8) -0.001(6) -0.036(6) 0.049(6)
C13 0.057(5) 0.080(6) 0.113(8) -0.015(5) -0.008(5) 0.028(4)
C14 0.067(5) 0.085(6) 0.105(8) 0.004(6) 0.009(5) 0.005(5)
C15 0.055(6) 0.130(11) 0.35(2) 0.021(13) -0.015(10) 0.029(7)
C16 0.063(5) 0.048(4) 0.094(6) -0.030(4) -0.032(4) 0.029(4)
C17 0.074(5) 0.074(5) 0.105(7) -0.044(5) -0.020(5) 0.038(5)
C18 0.075(6) 0.079(6) 0.119(8) -0.046(6) -0.021(5) 0.035(5)
C19 0.086(7) 0.085(7) 0.131(9) -0.044(6) -0.027(6) 0.050(6)
C20 0.101(7) 0.054(5) 0.116(8) -0.034(5) -0.030(6) 0.034(5)
C21 0.065(5) 0.048(4) 0.112(7) -0.026(4) -0.022(5) 0.024(4)
C22 0.079(6) 0.075(6) 0.117(9) -0.022(6) 0.012(6) 0.020(5)
C23 0.202(17) 0.119(11) 0.186(16) 0.033(11) -0.091(13) -0.007(11)
C24 0.095(9) 0.144(12) 0.27(2) 0.059(13) -0.077(11) -0.023(8)
C25 0.083(6) 0.062(5) 0.107(7) -0.019(5) -0.014(5) 0.030(5)
C26 0.081(6) 0.072(6) 0.137(9) -0.008(6) -0.002(6) -0.002(5)
C27 0.100(8) 0.103(8) 0.116(9) -0.023(7) 0.004(7) 0.028(6)

loop_
_atom_type_symbol
_atom_type_description
_atom_type_scat_dispersion_real
_atom_type_scat_dispersion_imag
_atom_type_scat_source
C C 0.0181 0.0091 'International Tables Vol C Tables 4.2.6.8 and 6.1.1.4'
H H 0.0000 0.0000 'International Tables Vol C Tables 4.2.6.8 and 6.1.1.4'
N N 0.0311 0.0180 'International Tables Vol C Tables 4.2.6.8 and 6.1.1.4'
O O 0.0492 0.0322 'International Tables Vol C Tables 4.2.6.8 and 6.1.1.4'
S S 0.3331 0.5567 'International Tables Vol C Tables 4.2.6.8 and 6.1.1.4'
Cu Cu -1.9646 0.5888 'International Tables Vol C Tables 4.2.6.8 and 6.1.1.4'
Au Au -4.4197 7.2980 'International Tables Vol C Tables 4.2.6.8 and 6.1.1.4'

loop_
_geom_angle_atom_site_label_1
_geom_angle_atom_site_label_2
_geom_angle_atom_site_label_3
_geom_angle
_geom_angle_site_symmetry_1
_geom_angle_site_symmetry_3
C1 Au1 S1 179.4(2) . .
C1 Au1 Cu1 134.8(2) . .
S1 Au1 Cu1 44.57(4) . .
S1 Cu1 S1 177.14(11) 16_545 .
S1 Cu1 Cu2 51.65(5) 16_545 16_545
S1 Cu1 Cu2 125.75(6) . 16_545
S1 Cu1 Cu2 125.75(6) 16_545 .
S1 Cu1 Cu2 51.64(5) . .
Cu2 Cu1 Cu2 86.81(5) 16_545 .
S1 Cu1 Au1 47.67(4) 16_545 16_545
S1 Cu1 Au1 133.76(5) . 16_545
Cu2 Cu1 Au1 69.20(2) 16_545 16_545
Cu2 Cu1 Au1 152.34(4) . 16_545
S1 Cu1 Au1 133.77(5) 16_545 .
S1 Cu1 Au1 47.66(4) . .
Cu2 Cu1 Au1 152.34(4) 16_545 .
Cu2 Cu1 Au1 69.19(2) . .
Au1 Cu1 Au1 137.17(4) 16_545 .
S1 Cu2 S2 174.46(8) . .
S1 Cu2 Cu3 130.76(6) . .
S2 Cu2 Cu3 52.79(8) . .
S1 Cu2 Cu1 51.77(5) . .
S2 Cu2 Cu1 133.76(6) . .
Cu3 Cu2 Cu1 93.05(3) . .
S2 Cu3 S2 180.0 16_545 .
S2 Cu3 Cu2 51.77(2) 16_545 17
S2 Cu3 Cu2 128.23(2) . 17
S2 Cu3 Cu2 51.77(2) 16_545 16_545
S2 Cu3 Cu2 128.23(2) . 16_545
Cu2 Cu3 Cu2 85.73(3) 17 16_545
S2 Cu3 Cu2 128.23(2) 16_545 .
S2 Cu3 Cu2 51.76(2) . .
Cu2 Cu3 Cu2 168.47(4) 17 .
Cu2 Cu3 Cu2 87.08(4) 16_545 .
S2 Cu3 Cu2 128.23(2) 16_545 2_655
S2 Cu3 Cu2 51.76(2) . 2_655
Cu2 Cu3 Cu2 102.72(4) 17 2_655
Cu2 Cu3 Cu2 168.47(4) 16_545 2_655
Cu2 Cu3 Cu2 85.72(3) . 2_655
S2 Cu3 Cu2 128.24(2) 16_545 3_665
S2 Cu3 Cu2 51.76(2) . 3_665
Cu2 Cu3 Cu2 87.08(4) 17 3_665
Cu2 Cu3 Cu2 102.72(4) 16_545 3_665
Cu2 Cu3 Cu2 85.72(3) . 3_665
Cu2 Cu3 Cu2 85.73(3) 2_655 3_665
S2 Cu3 Cu2 51.76(2) 16_545 18_655
S2 Cu3 Cu2 128.23(2) . 18_655
Cu2 Cu3 Cu2 85.73(3) 17 18_655
Cu2 Cu3 Cu2 85.73(3) 16_545 18_655
Cu2 Cu3 Cu2 102.72(4) . 18_655
Cu2 Cu3 Cu2 87.08(4) 2_655 18_655
Cu2 Cu3 Cu2 168.47(4) 3_665 18_655
Cu2 S1 Cu1 76.58(6) . .
Cu2 S1 Au1 95.51(7) . .
Cu1 S1 Au1 87.77(6) . .
Cu2 S2 Cu2 113.91(6) . 2_655
Cu2 S2 Cu2 113.90(6) . 3_665
Cu2 S2 Cu2 113.91(6) 2_655 3_665
Cu2 S2 Cu3 75.44(8) . .
Cu2 S2 Cu3 75.44(8) 2_655 .
Cu2 S2 Cu3 75.44(8) 3_665 .
C1 N1 C2 110.5(6) . .
C1 N1 C4 122.5(6) . .
C2 N1 C4 126.9(6) . .
C1 N2 C3 110.9(6) . .
C1 N2 C16 125.2(6) . .
C3 N2 C16 123.8(6) . .
N2 C1 N1 104.9(6) . .
N2 C1 Au1 131.6(5) . .
N1 C1 Au1 123.5(5) . .
C3 C2 N1 107.4(7) . .
C3 C2 H2 126.3 . .
N1 C2 H2 126.3 . .
C2 C3 N2 106.3(7) . .
C2 C3 H3 126.9 . .
N2 C3 H3 126.9 . .
C9 C4 C5 124.2(7) . .
C9 C4 N1 118.4(7) . .
C5 C4 N1 117.2(7) . .
C6 C5 C4 116.1(8) . .
C6 C5 C10 122.2(7) . .
C4 C5 C10 121.7(7) . .
C5 C6 C7 122.0(8) . .
C5 C6 H6 119.0 . .
C7 C6 H6 119.0 . .
C6 C7 C8 119.7(7) . .
C6 C7 H7 120.2 . .
C8 C7 H7 120.2 . .
C7 C8 C9 121.1(9) . .
C7 C8 H8 119.4 . .
C9 C8 H8 119.4 . .
C4 C9 C8 116.9(8) . .
C4 C9 C13 122.3(7) . .
C8 C9 C13 120.8(9) . .
C11 C10 C5 114.2(7) . .
C11 C10 C12 111.5(8) . .
C5 C10 C12 111.2(7) . .
C11 C10 H10 106.5 . .
C5 C10 H10 106.5 . .
C12 C10 H10 106.5 . .
C10 C11 H11A 109.5 . .
C10 C11 H11B 109.5 . .
H11A C11 H11B 109.5 . .
C10 C11 H11C 109.5 . .
H11A C11 H11C 109.5 . .
H11B C11 H11C 109.5 . .
C10 C12 H12A 109.5 . .
C10 C12 H12B 109.5 . .
H12A C12 H12B 109.5 . .
C10 C12 H12C 109.5 . .
H12A C12 H12C 109.5 . .
H12B C12 H12C 109.5 . .
C15 C13 C14 111.8(10) . .
C15 C13 C9 111.2(8) . .
C14 C13 C9 111.8(7) . .
C15 C13 H13 107.3 . .
C14 C13 H13 107.3 . .
C9 C13 H13 107.3 . .
C13 C14 H14A 109.5 . .
C13 C14 H14B 109.5 . .
H14A C14 H14B 109.5 . .
C13 C14 H14C 109.5 . .
H14A C14 H14C 109.5 . .
H14B C14 H14C 109.5 . .
C13 C15 H15A 109.5 . .
C13 C15 H15B 109.5 . .
H15A C15 H15B 109.5 . .
C13 C15 H15C 109.5 . .
H15A C15 H15C 109.5 . .
H15B C15 H15C 109.5 . .
C21 C16 C17 124.5(7) . .
C21 C16 N2 117.9(7) . .
C17 C16 N2 117.5(7) . .
C16 C17 C18 115.0(9) . .
C16 C17 C22 122.5(7) . .
C18 C17 C22 122.5(9) . .
C19 C18 C17 122.5(10) . .
C19 C18 H18 118.8 . .
C17 C18 H18 118.8 . .
C18 C19 C20 121.1(9) . .
C18 C19 H19 119.5 . .
C20 C19 H19 119.5 . .
C19 C20 C21 120.7(9) . .
C19 C20 H20 119.6 . .
C21 C20 H20 119.6 . .
C16 C21 C20 116.2(9) . .
C16 C21 C25 121.8(7) . .
C20 C21 C25 121.7(8) . .
C24 C22 C23 113.4(12) . .
C24 C22 C17 114.1(11) . .
C23 C22 C17 115.2(9) . .
C24 C22 H22 104.1 . .
C23 C22 H22 104.1 . .
C17 C22 H22 104.1 . .
C22 C23 H23A 109.5 . .
C22 C23 H23B 109.5 . .
H23A C23 H23B 109.5 . .
C22 C23 H23C 109.5 . .
H23A C23 H23C 109.5 . .
H23B C23 H23C 109.5 . .
C22 C24 H24A 109.5 . .
C22 C24 H24B 109.5 . .
H24A C24 H24B 109.5 . .
C22 C24 H24C 109.5 . .
H24A C24 H24C 109.5 . .
H24B C24 H24C 109.5 . .
C21 C25 C27 111.0(8) . .
C21 C25 C26 113.0(8) . .
C27 C25 C26 110.9(9) . .
C21 C25 H25 107.2 . .
C27 C25 H25 107.2 . .
C26 C25 H25 107.2 . .
C25 C26 H26A 109.5 . .
C25 C26 H26B 109.5 . .
H26A C26 H26B 109.5 . .
C25 C26 H26C 109.5 . .
H26A C26 H26C 109.5 . .
H26B C26 H26C 109.5 . .
C25 C27 H27A 109.5 . .
C25 C27 H27B 109.5 . .
H27A C27 H27B 109.5 . .
C25 C27 H27C 109.5 . .
H27A C27 H27C 109.5 . .
H27B C27 H27C 109.5 . .
C1S O1S C4S 109.9(10) . .
O1S C1S C2S 104.7(11) . .
O1S C1S H1SA 110.8 . .
C2S C1S H1SA 110.8 . .
O1S C1S H1SB 110.8 . .
C2S C1S H1SB 110.8 . .
H1SA C1S H1SB 108.9 . .
C1S C2S C3S 101.7(11) . .
C1S C2S H2SA 111.4 . .
C3S C2S H2SA 111.4 . .
C1S C2S H2SB 111.4 . .
C3S C2S H2SB 111.4 . .
H2SA C2S H2SB 109.3 . .
C2S C3S C4S 100.9(11) . .
C2S C3S H3SA 111.6 . .
C4S C3S H3SA 111.6 . .
C2S C3S H3SB 111.6 . .
C4S C3S H3SB 111.6 . .
H3SA C3S H3SB 109.4 . .
O1S C4S C3S 105.6(11) . .
O1S C4S H4SA 110.6 . .
C3S C4S H4SA 110.6 . .
O1S C4S H4SB 110.6 . .
C3S C4S H4SB 110.6 . .
H4SA C4S H4SB 108.8 . .

loop_
_geom_bond_atom_site_label_1
_geom_bond_atom_site_label_2
_geom_bond_distance
_geom_bond_site_symmetry_2
Au1 C1 2.012(7) .
Au1 S1 2.2854(17) .
Au1 Cu1 3.0894(6) .
Cu1 S1 2.1693(16) 16_545
Cu1 S1 2.1697(16) .
Cu1 Cu2 2.6863(13) 16_545
Cu1 Cu2 2.6864(13) .
Cu2 S1 2.1658(18) .
Cu2 S2 2.1748(11) .
Cu2 Cu3 2.6798(9) .
Cu3 S2 2.205(3) 16_545
Cu3 S2 2.205(3) .
N1 C1 1.350(9) .
N1 C2 1.379(9) .
N1 C4 1.439(9) .
N2 C1 1.349(9) .
N2 C3 1.384(10) .
N2 C16 1.447(9) .
C2 C3 1.340(11) .
C2 H2 0.9500 .
C3 H3 0.9500 .
C4 C9 1.369(11) .
C4 C5 1.414(11) .
C5 C6 1.377(10) .
C5 C10 1.516(11) .
C6 C7 1.380(12) .
C6 H6 0.9500 .
C7 C8 1.387(11) .
C7 H7 0.9500 .
C8 C9 1.395(10) .
C8 H8 0.9500 .
C9 C13 1.523(11) .
C10 C11 1.490(11) .
C10 C12 1.537(11) .
C10 H10 1.0000 .
C11 H11A 0.9800 .
C11 H11B 0.9800 .
C11 H11C 0.9800 .
C12 H12A 0.9800 .
C12 H12B 0.9800 .
C12 H12C 0.9800 .
C13 C15 1.515(14) .
C13 C14 1.516(13) .
C13 H13 1.0000 .
C14 H14A 0.9800 .
C14 H14B 0.9800 .
C14 H14C 0.9800 .
C15 H15A 0.9800 .
C15 H15B 0.9800 .
C15 H15C 0.9800 .
C16 C21 1.394(11) .
C16 C17 1.401(12) .
C17 C18 1.401(12) .
C17 C22 1.510(13) .
C18 C19 1.356(14) .
C18 H18 0.9500 .
C19 C20 1.365(13) .
C19 H19 0.9500 .
C20 C21 1.410(11) .
C20 H20 0.9500 .
C21 C25 1.500(12) .
C22 C24 1.417(15) .
C22 C23 1.417(17) .
C22 H22 1.0000 .
C23 H23A 0.9800 .
C23 H23B 0.9800 .
C23 H23C 0.9800 .
C24 H24A 0.9800 .
C24 H24B 0.9800 .
C24 H24C 0.9800 .
C25 C27 1.534(13) .
C25 C26 1.546(11) .
C25 H25 1.0000 .
C26 H26A 0.9800 .
C26 H26B 0.9800 .
C26 H26C 0.9800 .
C27 H27A 0.9800 .
C27 H27B 0.9800 .
C27 H27C 0.9800 .
O1S C1S 1.442(16) .
O1S C4S 1.452(15) .
C1S C2S 1.529(16) .
C1S H1SA 0.9900 .
C1S H1SB 0.9900 .
C2S C3S 1.530(17) .
C2S H2SA 0.9900 .
C2S H2SB 0.9900 .
C3S C4S 1.532(16) .
C3S H3SA 0.9900 .
C3S H3SB 0.9900 .
C4S H4SA 0.9900 .
C4S H4SB 0.9900 .

loop_
_geom_torsion_atom_site_label_1
_geom_torsion_atom_site_label_2
_geom_torsion_atom_site_label_3
_geom_torsion_atom_site_label_4
_geom_torsion
C3 N2 C1 N1 0.3(9)
C16 N2 C1 N1 177.7(7)
C3 N2 C1 Au1 -178.3(7)
C16 N2 C1 Au1 -0.8(12)
C2 N1 C1 N2 0.2(9)
C4 N1 C1 N2 -178.3(7)
C2 N1 C1 Au1 178.9(6)
C4 N1 C1 Au1 0.4(11)
C1 N1 C2 C3 -0.7(11)
C4 N1 C2 C3 177.8(8)
N1 C2 C3 N2 0.8(11)
C1 N2 C3 C2 -0.7(11)
C16 N2 C3 C2 -178.2(8)
C1 N1 C4 C9 -91.7(9)
C2 N1 C4 C9 90.0(10)
C1 N1 C4 C5 84.6(9)
C2 N1 C4 C5 -93.7(10)
C9 C4 C5 C6 1.3(11)
N1 C4 C5 C6 -174.8(6)
C9 C4 C5 C10 -179.3(7)
N1 C4 C5 C10 4.6(10)
C4 C5 C6 C7 -0.7(10)
C10 C5 C6 C7 179.9(7)
C5 C6 C7 C8 0.8(11)
C6 C7 C8 C9 -1.3(11)
C5 C4 C9 C8 -1.8(11)
N1 C4 C9 C8 174.3(6)
C5 C4 C9 C13 -179.7(7)
N1 C4 C9 C13 -3.7(11)
C7 C8 C9 C4 1.7(11)
C7 C8 C9 C13 179.7(7)
C6 C5 C10 C11 35.8(10)
C4 C5 C10 C11 -143.6(7)
C6 C5 C10 C12 -91.4(9)
C4 C5 C10 C12 89.2(9)
C4 C9 C13 C15 -120.1(11)
C8 C9 C13 C15 62.0(13)
C4 C9 C13 C14 114.2(10)
C8 C9 C13 C14 -63.7(11)
C1 N2 C16 C21 102.7(9)
C3 N2 C16 C21 -80.2(11)
C1 N2 C16 C17 -79.8(11)
C3 N2 C16 C17 97.3(9)
C21 C16 C17 C18 -0.1(13)
N2 C16 C17 C18 -177.5(7)
C21 C16 C17 C22 179.5(9)
N2 C16 C17 C22 2.1(12)
C16 C17 C18 C19 1.6(14)
C22 C17 C18 C19 -178.0(10)
C17 C18 C19 C20 -2.6(16)
C18 C19 C20 C21 2.0(15)
C17 C16 C21 C20 -0.4(13)
N2 C16 C21 C20 177.0(7)
C17 C16 C21 C25 174.1(8)
N2 C16 C21 C25 -8.5(12)
C19 C20 C21 C16 -0.5(14)
C19 C20 C21 C25 -175.1(9)
C16 C17 C22 C24 128.5(13)
C18 C17 C22 C24 -51.9(16)
C16 C17 C22 C23 -97.7(14)
C18 C17 C22 C23 81.8(16)
C16 C21 C25 C27 -89.7(11)
C20 C21 C25 C27 84.6(10)
C16 C21 C25 C26 144.9(9)
C20 C21 C25 C26 -40.8(13)
C4S O1S C1S C2S -16(2)
O1S C1S C2S C3S 35(2)
C1S C2S C3S C4S -40(2)
C1S O1S C4S C3S -10(2)
C2S C3S C4S O1S 32(2)
